data_2102781
loop_
_publ_author_name
'Reeswinkel, T.'
'Prinz, S.'
'Sparta, K. M.'
'Roth, G.'

_publ_section_title
;
 Synthesis and structural characterization of BaV~4~O~9~
;
_journal_coeditor_code BM5044
_journal_issue 2
_journal_name_full 'Acta Crystallographica Section B'
_journal_page_first 270
_journal_page_last 276
_journal_paper_doi 10.1107/S0108768107003734
_journal_volume 63
_journal_year 2007
_chemical_formula_moiety 'O9 V4, Ba'
_chemical_formula_sum 'Ba O9 V4'
_chemical_formula_weight 485.1
_chemical_melting_point 0
_space_group_IT_number 13
_symmetry_cell_setting monoclinic
_symmetry_space_group_name_Hall '-P 2yc'
_symmetry_space_group_name_H-M 'P 1 2/c 1'
_audit_creation_method 'WinGX routine CIF_UPDATE'
_cell_angle_alpha 90
_cell_angle_beta 111.371(12)
_cell_angle_gamma 90
_cell_formula_units_Z 2
_cell_length_a 7.6084(13)
_cell_length_b 4.9291(7)
_cell_length_c 9.3464(15)
_cell_measurement_reflns_used 7538
_cell_measurement_temperature 100.0(10)
_cell_measurement_theta_max 32.17
_cell_measurement_theta_min 2.86
_cell_volume 326.41(9)
_computing_cell_refinement 'X-AREA (Stoe, 2002)'
_computing_data_collection 'X-AREA (Stoe, 2002)'
_computing_data_reduction 'X-RED (Stoe, 1996)'
_computing_molecular_graphics 'ATOMS Version 5.1'
_computing_publication_material 'WinGX 1.64.05 (Farrugia, 1999)'
_computing_structure_refinement 'SHELXL-97 (Sheldrick, 1997)'
_computing_structure_solution 'SIR2002 (Burla et al., 2003)'
_diffrn_measured_fraction_theta_full 0.98
_diffrn_measured_fraction_theta_max 0.98
_diffrn_measurement_device '2-circle goniometer'
_diffrn_measurement_device_type 'STOE IPDS 2'
_diffrn_measurement_method 'Rotation method'
_diffrn_radiation_type MoK\a
_diffrn_radiation_wavelength 0.71073
_diffrn_reflns_av_R_equivalents 0.0384
_diffrn_reflns_limit_h_max 11
_diffrn_reflns_limit_h_min -11
_diffrn_reflns_limit_k_max 7
_diffrn_reflns_limit_k_min -7
_diffrn_reflns_limit_l_max 13
_diffrn_reflns_limit_l_min -13
_diffrn_reflns_number 5334
_diffrn_reflns_theta_full 32.02
_diffrn_reflns_theta_max 32.02
_diffrn_reflns_theta_min 2.87
_diffrn_standards_decay_% 0
_diffrn_standards_interval_count 0
_diffrn_standards_interval_time 0
_diffrn_standards_number 0
_exptl_absorpt_coefficient_mu 11.484
_exptl_absorpt_correction_T_max 0.19
_exptl_absorpt_correction_T_min 0.09
_exptl_absorpt_correction_type numerical
_exptl_absorpt_process_details 'X-SHAPE (Stoe & Cie, 1996)'
_exptl_crystal_colour 'dark blue'
_exptl_crystal_density_diffrn 4.936
_exptl_crystal_density_meas 4.936
_exptl_crystal_density_method 'not measured'
_exptl_crystal_description Parallelepiped
_exptl_crystal_F_000 440
_exptl_crystal_size_max 0.24
_exptl_crystal_size_mid 0.21
_exptl_crystal_size_min 0.15
_exptl_crystal_size_rad 0
_refine_diff_density_max 0.768
_refine_diff_density_min -0.81
_refine_ls_extinction_coef 0.0084(7)
_refine_ls_extinction_expression Fc^*^=kFc[1+0.001xFc^2^\l^3^/sin(2\q)]^-1/4^
_refine_ls_extinction_method SHELXL
_refine_ls_goodness_of_fit_ref 1.457
_refine_ls_hydrogen_treatment none
_refine_ls_matrix_type full
_refine_ls_number_constraints 0
_refine_ls_number_parameters 66
_refine_ls_number_reflns 1119
_refine_ls_number_restraints 0
_refine_ls_restrained_S_all 1.457
_refine_ls_R_factor_gt 0.0206
_refine_ls_shift/su_max 0
_refine_ls_structure_factor_coef Fsqd
_refine_ls_weighting_details 'calc w=1/[\s^2^(Fo^2^)+(0.0100P)^2^+0.0000P] where P=(Fo^2^+2Fc^2^)/3'
_refine_ls_weighting_scheme calc
_refine_ls_wR_factor_ref 0.0353
_reflns_number_gt 1027
_reflns_number_total 1119
_reflns_threshold_expression >2sigma(I)
_cod_data_source_file bm5044.cif
_cod_data_source_block BaV4O9_100K
_cod_depositor_comments
;
The following automatic conversions were performed:
'_symmetry_cell_setting' value 'Monoclinic' changed to 'monoclinic'
according to '/home/saulius/struct/CIF-dictionaries/cif_core.dic'
dictionary named 'cif_core.dic' version 2.4.1 from
2010-06-29.

'_exptl_absorpt_correction_type' value 'Numerical' changed to
'numerical' according to
'/home/saulius/struct/CIF-dictionaries/cif_core.dic' dictionary named
'cif_core.dic' version 2.4.1 from 2010-06-29.

Automatic conversion script
Id: cif_fix_enum 1527 2010-12-29 10:47:43Z saulius 

The following automatic conversions were performed:

'_symmetry_cell_setting' value 'Monoclinic' changed to 'monoclinic'
according to /home/saulius/struct/CIF-dictionaries/cif_core.dic
dictionary named 'cif_core.dic' version 2.4.1 from
2010-06-29.

'_exptl_absorpt_correction_type' value 'Numerical'
changed to 'numerical' according to
/home/saulius/struct/CIF-dictionaries/cif_core.dic dictionary named
'cif_core.dic' version 2.4.1 from 2010-06-29.

Automatic conversion script
Id: cif_fix_values 1715 2011-07-08 13:25:40Z adriana 
;
_cod_database_code 2102781

loop_
_symmetry_equiv_pos_as_xyz
'x, y, z'
'-x, y, -z+1/2'
'-x, -y, -z'
'x, -y, z-1/2'

loop_
_atom_site_type_symbol
_atom_site_label
_atom_site_fract_x
_atom_site_fract_y
_atom_site_fract_z
_atom_site_U_iso_or_equiv
_atom_site_adp_type
_atom_site_calc_flag
_atom_site_refinement_flags
_atom_site_occupancy
Ba Ba1 0 0.34284(4) 0.25 0.00500(6) Uani d S 1
V V1 0.57508(6) 0.24983(8) 0.45065(4) 0.00343(8) Uani d . 1
V V2 0.68887(6) 0.77436(8) 0.35012(5) 0.00357(8) Uani d . 1
O O1 0.8926(3) 0.8688(4) 0.3485(2) 0.0067(3) Uani d . 1
O O2 0.7720(2) 0.4163(4) 0.44693(19) 0.0047(3) Uani d . 1
O O3 0.5800(2) 0.4146(3) 0.64517(18) 0.0046(3) Uani d . 1
O O4 0.6744(2) 0.9082(3) 0.54209(19) 0.0044(3) Uani d . 1
O O5 0.5 0.0605(5) 0.25 0.0042(4) Uani d S 1

loop_
_atom_site_aniso_label
_atom_site_aniso_U_11
_atom_site_aniso_U_22
_atom_site_aniso_U_33
_atom_site_aniso_U_12
_atom_site_aniso_U_13
_atom_site_aniso_U_23
Ba1 0.00593(9) 0.00435(10) 0.00482(9) 0 0.00208(6) 0
V1 0.00451(16) 0.00299(18) 0.00288(17) -0.00032(12) 0.00144(13) -0.00009(12)
V2 0.00403(16) 0.00357(18) 0.00320(16) -0.00021(12) 0.00142(13) 0.00003(12)
O1 0.0085(7) 0.0046(8) 0.0077(7) 0.0000(6) 0.0039(6) 0.0008(6)
O2 0.0053(7) 0.0038(7) 0.0053(7) 0.0003(6) 0.0022(5) 0.0012(6)
O3 0.0073(7) 0.0047(7) 0.0017(7) 0.0005(6) 0.0015(6) -0.0003(5)
O4 0.0053(7) 0.0047(7) 0.0031(7) 0.0002(5) 0.0016(5) -0.0004(5)
O5 0.0071(10) 0.0036(10) 0.0014(9) 0 0.0009(8) 0

loop_
_atom_type_symbol
_atom_type_description
_atom_type_scat_dispersion_real
_atom_type_scat_dispersion_imag
_atom_type_scat_source
O O 0.0106 0.006 'International Tables Vol C Tables 4.2.6.8 and 6.1.1.4'
V V 0.3005 0.5294 'International Tables Vol C Tables 4.2.6.8 and 6.1.1.4'
Ba Ba -0.3244 2.2819 'International Tables Vol C Tables 4.2.6.8 and 6.1.1.4'

loop_
_geom_angle_atom_site_label_1
_geom_angle_atom_site_label_2
_geom_angle_atom_site_label_3
_geom_angle_site_symmetry_1
_geom_angle_site_symmetry_3
_geom_angle
O1 Ba1 O1 2_645 1_445 63.17(7)
O1 Ba1 O4 2_645 4_465 71.88(5)
O1 Ba1 O4 1_445 4_465 64.07(5)
O1 Ba1 O4 2_645 3_666 64.07(5)
O1 Ba1 O4 1_445 3_666 71.88(5)
O4 Ba1 O4 4_465 3_666 127.89(7)
O1 Ba1 O1 2_645 2_655 119.42(6)
O1 Ba1 O1 1_445 2_655 177.41(4)
O4 Ba1 O1 4_465 2_655 116.27(5)
O4 Ba1 O1 3_666 2_655 109.01(5)
O1 Ba1 O1 2_645 1_455 177.41(4)
O1 Ba1 O1 1_445 1_455 119.42(6)
O4 Ba1 O1 4_465 1_455 109.01(5)
O4 Ba1 O1 3_666 1_455 116.27(5)
O1 Ba1 O1 2_655 1_455 57.99(7)
O1 Ba1 O2 2_645 1_455 128.57(5)
O1 Ba1 O2 1_445 1_455 65.41(5)
O4 Ba1 O2 4_465 1_455 85.16(5)
O4 Ba1 O2 3_666 1_455 101.02(5)
O1 Ba1 O2 2_655 1_455 112.00(5)
O1 Ba1 O2 1_455 1_455 54.02(5)
O1 Ba1 O2 2_645 2_655 65.41(5)
O1 Ba1 O2 1_445 2_655 128.57(5)
O4 Ba1 O2 4_465 2_655 101.02(5)
O4 Ba1 O2 3_666 2_655 85.16(5)
O1 Ba1 O2 2_655 2_655 54.02(5)
O1 Ba1 O2 1_455 2_655 112.00(5)
O2 Ba1 O2 1_455 2_655 166.02(7)
O1 Ba1 O2 2_645 3_666 121.17(5)
O1 Ba1 O2 1_445 3_666 99.32(5)
O4 Ba1 O2 4_465 3_666 153.21(4)
O4 Ba1 O2 3_666 3_666 57.16(5)
O1 Ba1 O2 2_655 3_666 79.38(5)
O1 Ba1 O2 1_455 3_666 59.11(5)
O2 Ba1 O2 1_455 3_666 68.41(5)
O2 Ba1 O2 2_655 3_666 105.72(5)
O1 Ba1 O2 2_645 4_465 99.32(5)
O1 Ba1 O2 1_445 4_465 121.17(5)
O4 Ba1 O2 4_465 4_465 57.16(5)
O4 Ba1 O2 3_666 4_465 153.21(4)
O1 Ba1 O2 2_655 4_465 59.11(5)
O1 Ba1 O2 1_455 4_465 79.38(5)
O2 Ba1 O2 1_455 4_465 105.72(5)
O2 Ba1 O2 2_655 4_465 68.41(5)
O2 Ba1 O2 3_666 4_465 132.99(7)
O1 Ba1 O3 2_645 3_666 91.98(5)
O1 Ba1 O3 1_445 3_666 126.84(5)
O4 Ba1 O3 4_465 3_666 154.28(4)
O4 Ba1 O3 3_666 3_666 54.98(5)
O1 Ba1 O3 2_655 3_666 54.05(5)
O1 Ba1 O3 1_455 3_666 86.32(5)
O2 Ba1 O3 1_455 3_666 120.36(4)
O2 Ba1 O3 2_655 3_666 53.41(4)
O2 Ba1 O3 3_666 3_666 52.50(4)
O2 Ba1 O3 4_465 3_666 108.17(4)
O1 Ba1 O3 2_645 4_465 126.84(5)
O1 Ba1 O3 1_445 4_465 91.98(5)
O4 Ba1 O3 4_465 4_465 54.98(5)
O4 Ba1 O3 3_666 4_465 154.28(4)
O1 Ba1 O3 2_655 4_465 86.32(5)
O1 Ba1 O3 1_455 4_465 54.05(5)
O2 Ba1 O3 1_455 4_465 53.41(4)
O2 Ba1 O3 2_655 4_465 120.36(4)
O2 Ba1 O3 3_666 4_465 108.17(4)
O2 Ba1 O3 4_465 4_465 52.50(4)
O3 Ba1 O3 3_666 4_465 136.29(6)
O2 V1 O4 . 1_545 102.93(8)
O2 V1 O3 . . 95.62(8)
O4 V1 O3 1_545 . 94.50(7)
O2 V1 O5 . . 99.11(7)
O4 V1 O5 1_545 . 86.51(8)
O3 V1 O5 . . 164.63(6)
O2 V1 O3 . 3_666 88.44(8)
O4 V1 O3 1_545 3_666 168.59(7)
O3 V1 O3 . 3_666 83.39(7)
O5 V1 O3 . 3_666 92.59(8)
O2 V1 O4 . 3_666 173.51(8)
O4 V1 O4 1_545 3_666 82.65(7)
O3 V1 O4 . 3_666 80.52(7)
O5 V1 O4 . 3_666 84.41(5)
O3 V1 O4 3_666 3_666 85.94(7)
O2 V1 O3 . 4_565 57.36(7)
O4 V1 O3 1_545 4_565 134.23(6)
O3 V1 O3 . 4_565 125.78(3)
O5 V1 O3 . 4_565 60.64(7)
O3 V1 O3 3_666 4_565 53.33(6)
O4 V1 O3 3_666 4_565 120.89(6)
O2 V1 O4 . . 55.20(6)
O4 V1 O4 1_545 . 135.89(8)
O3 V1 O4 . . 56.26(6)
O5 V1 O4 . . 130.80(7)
O3 V1 O4 3_666 . 51.01(6)
O4 V1 O4 3_666 . 118.44(5)
O3 V1 O4 4_565 . 70.48(4)
O2 V1 O5 . 3_656 129.61(6)
O4 V1 O5 1_545 3_656 52.91(6)
O3 V1 O5 . 3_656 51.96(6)
O5 V1 O5 . 3_656 119.17(3)
O3 V1 O5 3_666 3_656 118.71(5)
O4 V1 O5 3_666 3_656 51.47(5)
O3 V1 O5 4_565 3_656 171.12(4)
O4 V1 O5 . 3_656 108.21(5)
O2 V1 O1 . 1_545 63.39(7)
O4 V1 O1 1_545 1_545 56.21(5)
O3 V1 O1 . 1_545 134.05(6)
O5 V1 O1 . 1_545 58.19(4)
O3 V1 O1 3_666 1_545 132.05(5)
O4 V1 O1 3_666 1_545 122.98(6)
O3 V1 O1 4_565 1_545 78.74(4)
O4 V1 O1 . 1_545 118.58(4)
O5 V1 O1 3_656 1_545 108.98(5)
O2 V1 O3 . 3_656 131.23(6)
O4 V1 O3 1_545 3_656 47.93(6)
O3 V1 O3 . 3_656 120.85(5)
O5 V1 O3 . 3_656 50.29(7)
O3 V1 O3 3_666 3_656 124.18(7)
O4 V1 O3 3_666 3_656 55.10(5)
O3 V1 O3 4_565 3_656 110.91(3)
O4 V1 O3 . 3_656 173.38(4)
O5 V1 O3 3_656 3_656 69.36(4)
O1 V1 O3 1_545 3_656 67.90(4)
O2 V1 O2 . 3_666 121.78(5)
O4 V1 O2 1_545 3_666 120.12(5)
O3 V1 O2 . 3_666 47.51(6)
O5 V1 O2 . 3_666 119.34(4)
O3 V1 O2 3_666 3_666 50.97(5)
O4 V1 O2 3_666 3_666 51.85(5)
O3 V1 O2 4_565 3_666 104.22(4)
O4 V1 O2 . 3_666 66.59(4)
O5 V1 O2 3_656 3_666 67.75(4)
O1 V1 O2 1_545 3_666 174.81(4)
O3 V1 O2 3_656 3_666 106.94(4)
O2 V1 O1 . 4_566 80.78(7)
O4 V1 O1 1_545 4_566 53.16(6)
O3 V1 O1 . 4_566 49.40(6)
O5 V1 O1 . 4_566 137.72(7)
O3 V1 O1 3_666 4_566 129.51(6)
O4 V1 O1 3_666 4_566 100.33(6)
O3 V1 O1 4_565 4_566 138.02(4)
O4 V1 O1 . 4_566 83.83(4)
O5 V1 O1 3_656 4_566 48.93(3)
O1 V1 O1 1_545 4_566 85.70(4)
O3 V1 O1 3_656 4_566 98.45(4)
O2 V1 O1 3_666 4_566 94.64(4)
O2 V1 O2 . 2_655 100.25(7)
O4 V1 O2 1_545 2_655 130.54(6)
O3 V1 O2 . 2_655 125.89(6)
O5 V1 O2 . 2_655 46.81(6)
O3 V1 O2 3_666 2_655 46.18(5)
O4 V1 O2 3_666 2_655 78.12(5)
O4 V1 O2 . 2_655 92.98(4)
O5 V1 O2 3_656 2_655 129.56(3)
O1 V1 O2 1_545 2_655 98.89(4)
O3 V1 O2 3_656 2_655 84.36(4)
O2 V1 O2 3_666 2_655 80.89(3)
O1 V1 O2 4_566 2_655 175.29(4)
O2 V1 O1 . 3_766 46.43(7)
O4 V1 O1 1_545 3_766 58.21(6)
O3 V1 O1 . 3_766 87.13(6)
O5 V1 O1 . 3_766 106.25(4)
O3 V1 O1 3_666 3_766 132.59(6)
O4 V1 O1 3_666 3_766 137.86(6)
O3 V1 O1 4_565 3_766 99.00(4)
O4 V1 O1 . 3_766 85.62(4)
O5 V1 O1 3_656 3_766 89.59(3)
O1 V1 O1 1_545 3_766 48.18(5)
O3 V1 O1 3_656 3_766 100.40(4)
O2 V1 O1 3_666 3_766 134.38(4)
O2 V1 O1 2_655 3_766 138.43(4)
O2 V1 O1 . 2_645 138.76(6)
O4 V1 O1 1_545 2_645 90.27(6)
O3 V1 O1 . 2_645 122.44(6)
O3 V1 O1 3_666 2_645 81.51(6)
O3 V1 O1 4_565 2_645 85.43(4)
O4 V1 O1 . 2_645 132.35(4)
O5 V1 O1 3_656 2_645 89.48(3)
O1 V1 O1 1_545 2_645 94.77(5)
O2 V1 O1 3_666 2_645 81.32(4)
O1 V1 O1 4_566 2_645 134.97(3)
O2 V1 O1 2_655 2_645 46.09(4)
O1 V1 O1 3_766 2_645 139.81(2)
O1 V2 O4 . . 106.58(8)
O1 V2 O2 . . 96.49(8)
O4 V2 O2 . . 89.81(7)
O1 V2 O5 . 1_565 108.73(8)
O4 V2 O5 . 1_565 85.39(6)
O2 V2 O5 . 1_565 154.67(7)
O1 V2 O3 . 4_565 100.77(8)
O4 V2 O3 . 4_565 152.61(7)
O2 V2 O3 . 4_565 88.55(7)
O5 V2 O3 1_565 4_565 84.50(6)
O1 V2 O3 . 3_666 172.34(8)
O4 V2 O3 . 3_666 76.52(7)
O2 V2 O3 . 3_666 76.38(7)
O5 V2 O3 1_565 3_666 78.32(6)
O3 V2 O3 4_565 3_666 76.53(7)
O1 V2 O4 . 4_575 64.99(7)
O4 V2 O4 . 4_575 131.13(3)
O2 V2 O4 . 4_575 137.57(6)
O5 V2 O4 1_565 4_575 56.96(3)
O3 V2 O4 4_565 4_575 60.67(6)
O3 V2 O4 3_666 4_575 118.51(5)
O1 V2 O2 . 1_565 68.79(7)
O4 V2 O2 . 1_565 59.44(6)
O2 V2 O2 . 1_565 137.30(8)
O5 V2 O2 1_565 1_565 58.68(6)
O3 V2 O2 4_565 1_565 132.61(6)
O3 V2 O2 3_666 1_565 118.37(5)
O4 V2 O2 4_575 1_565 73.80(4)
O1 V2 O3 . . 129.18(7)
O4 V2 O3 . . 50.21(6)
O2 V2 O3 . . 48.57(5)
O5 V2 O3 1_565 . 112.30(4)
O3 V2 O3 4_565 . 111.63(4)
O3 V2 O3 3_666 . 47.46(6)
O4 V2 O3 4_575 . 165.82(4)
O2 V2 O3 1_565 . 109.65(4)
O1 V2 O4 . 3_676 134.92(8)
O4 V2 O4 . 3_676 45.11(7)
O2 V2 O4 . 3_676 114.01(5)
O5 V2 O4 1_565 3_676 47.98(3)
O3 V2 O4 4_565 3_676 111.87(6)
O3 V2 O4 3_666 3_676 52.10(5)
O4 V2 O4 4_575 3_676 104.82(5)
O2 V2 O4 1_565 3_676 66.27(4)
O3 V2 O4 . 3_676 65.81(4)
O1 V2 O4 . 2_655 107.81(7)
O4 V2 O4 . 2_655 124.70(6)
O2 V2 O4 . 2_655 126.96(6)
O3 V2 O4 3_666 2_655 75.08(5)
O4 V2 O4 4_575 2_655 43.49(5)
O2 V2 O4 1_565 2_655 95.67(4)
O3 V2 O4 . 2_655 122.54(4)
O4 V2 O4 3_676 2_655 80.28(3)
O1 V2 O5 . . 122.80(7)
O4 V2 O5 . . 113.43(5)
O2 V2 O5 . . 46.65(5)
O5 V2 O5 1_565 . 113.51(4)
O3 V2 O5 4_565 . 49.36(5)
O3 V2 O5 3_666 . 50.06(4)
O4 V2 O5 4_575 . 109.99(3)
O2 V2 O5 1_565 . 168.41(3)
O3 V2 O5 . . 63.99(3)
O4 V2 O5 3_676 . 102.16(3)
O4 V2 O5 2_655 . 81.03(3)
O1 V2 O1 . 3_776 48.21(8)
O4 V2 O1 . 3_776 58.57(5)
O2 V2 O1 . 3_776 91.83(6)
O5 V2 O1 1_565 3_776 106.59(6)
O3 V2 O1 4_565 3_776 148.81(5)
O3 V2 O1 3_666 3_776 133.70(5)
O4 V2 O1 4_575 3_776 100.47(4)
O2 V2 O1 1_565 3_776 47.93(4)
O3 V2 O1 . 3_776 91.41(4)
O4 V2 O1 3_676 3_776 96.39(4)
O4 V2 O1 2_655 3_776 139.15(4)
O5 V2 O1 . 3_776 138.45(3)
O4 V2 O2 . 3_766 92.04(6)
O2 V2 O2 . 3_766 57.73(7)
O5 V2 O2 1_565 3_766 147.16(6)
O3 V2 O2 4_565 3_766 109.95(6)
O3 V2 O2 3_666 3_766 132.85(5)
O4 V2 O2 4_575 3_766 103.55(4)
O2 V2 O2 1_565 3_766 92.00(4)
O3 V2 O2 . 3_766 90.20(4)
O4 V2 O2 3_676 3_766 137.07(4)
O4 V2 O2 2_655 3_766 140.81(4)
O5 V2 O2 . 3_766 97.56(3)
V1 V2 O2 2_655 3_766 111.62(3)
O1 V2 O2 3_776 3_766 46.87(4)
O1 V2 O2 . 2_655 135.88(7)
O4 V2 O2 . 2_655 117.25(6)
O2 V2 O2 . 2_655 88.69(7)
O5 V2 O2 1_565 2_655 71.70(6)
O4 V2 O2 4_575 2_655 81.90(4)
O2 V2 O2 1_565 2_655 130.32(4)
O3 V2 O2 . 2_655 85.79(4)
O4 V2 O2 3_676 2_655 79.58(4)
O1 V2 O2 3_776 2_655 175.78(4)
O2 V2 O2 3_766 2_655 136.16(2)
O1 V2 O2 . 4_565 66.09(7)
O4 V2 O2 . 4_565 171.70(6)
O2 V2 O2 . 4_565 94.83(4)
O5 V2 O2 1_565 4_565 93.24(3)
O3 V2 O2 3_666 4_565 111.25(5)
O2 V2 O2 1_565 4_565 112.97(4)
O3 V2 O2 . 4_565 137.21(4)
O4 V2 O2 3_676 4_565 137.25(4)
O4 V2 O2 2_655 4_565 56.99(4)
O5 V2 O2 . 4_565 74.62(3)
O1 V2 O2 3_776 4_565 114.29(4)
O2 V2 O2 3_766 4_565 84.67(4)
O2 V2 O2 2_655 4_565 69.82(4)
O1 V2 O1 . 2_655 145.96(8)
O4 V2 O1 . 2_655 88.01(6)
O2 V2 O1 . 2_655 114.53(6)
O3 V2 O1 4_565 2_655 67.98(5)
O4 V2 O1 4_575 2_655 82.12(4)
O2 V2 O1 1_565 2_655 94.69(4)
O3 V2 O1 . 2_655 83.87(4)
O5 V2 O1 . 2_655 75.36(3)
O1 V2 O1 3_776 2_655 137.99(3)
O2 V2 O1 3_766 2_655 172.25(4)
O2 V2 O1 2_655 2_655 38.58(4)
O2 V2 O1 4_565 2_655 96.28(4)
V2 O1 Ba1 . 1_665 130.50(10)
V2 O1 Ba1 . 1_655 97.13(8)
Ba1 O1 Ba1 1_665 1_655 119.42(6)
V2 O1 V1 . 1_565 52.25(5)
Ba1 O1 V1 1_665 1_565 87.34(5)
Ba1 O1 V1 1_655 1_565 149.35(6)
V2 O1 V1 . 4_565 71.66(6)
Ba1 O1 V1 1_665 4_565 87.83(5)
Ba1 O1 V1 1_655 4_565 72.54(4)
V1 O1 V1 1_565 4_565 95.63(5)
V2 O1 V2 . 3_776 131.79(8)
Ba1 O1 V2 1_665 3_776 65.52(4)
Ba1 O1 V2 1_655 3_776 112.41(5)
V1 O1 V2 1_565 3_776 91.43(4)
V1 O1 V2 4_565 3_776 152.09(5)
V2 O1 V1 . 3_766 142.44(9)
Ba1 O1 V1 1_665 3_766 84.47(5)
Ba1 O1 V1 1_655 3_766 69.96(4)
V1 O1 V1 1_565 3_766 131.82(5)
V1 O1 V1 4_565 3_766 131.24(5)
V2 O1 V1 . 2_665 62.79(6)
Ba1 O1 V1 1_665 2_665 70.79(4)
Ba1 O1 V1 1_655 2_665 117.29(5)
V1 O1 V1 1_565 2_665 54.44(3)
V1 O1 V1 4_565 2_665 45.03(3)
V2 O1 V1 3_776 2_665 125.12(5)
V1 O1 V1 3_766 2_665 154.66(5)
Ba1 O1 V2 1_665 2_655 110.15(5)
Ba1 O1 V2 1_655 2_655 97.61(5)
V1 O1 V2 1_565 2_655 56.41(3)
V1 O1 V2 4_565 2_655 47.80(3)
V2 O1 V2 3_776 2_655 147.79(5)
V1 O1 V2 3_766 2_655 164.57(6)
V1 O2 V2 . . 107.42(9)
V1 O2 Ba1 . 1_655 131.53(8)
V2 O2 Ba1 . 1_655 89.25(6)
V1 O2 Ba1 . 3_666 112.40(7)
V2 O2 Ba1 . 3_666 93.31(6)
Ba1 O2 Ba1 1_655 3_666 111.59(5)
V1 O2 V2 . 1_545 57.64(5)
V2 O2 V2 . 1_545 137.30(8)
Ba1 O2 V2 1_655 1_545 79.03(4)
Ba1 O2 V2 3_666 1_545 129.24(6)
V1 O2 V1 . 3_666 58.22(5)
V2 O2 V1 . 3_666 64.02(4)
Ba1 O2 V1 1_655 3_666 152.56(6)
Ba1 O2 V1 3_666 3_666 77.88(4)
V2 O2 V1 1_545 3_666 115.84(5)
V1 O2 V1 . 2_655 67.35(6)
V2 O2 V1 . 2_655 75.64(5)
Ba1 O2 V1 1_655 2_655 73.83(4)
Ba1 O2 V1 3_666 2_655 167.86(6)
V2 O2 V1 1_545 2_655 61.67(3)
V1 O2 V1 3_666 2_655 92.54(4)
V1 O2 V2 . 3_766 129.49(8)
V2 O2 V2 . 3_766 122.27(7)
Ba1 O2 V2 1_655 3_766 62.04(3)
Ba1 O2 V2 3_666 3_766 59.69(3)
V2 O2 V2 1_545 3_766 88.00(4)
V1 O2 V2 3_666 3_766 136.81(5)
V1 O2 V2 2_655 3_766 130.58(4)
V1 O2 V2 . 2_655 71.04(6)
Ba1 O2 V2 1_655 2_655 100.69(5)
Ba1 O2 V2 3_666 2_655 122.93(5)
V2 O2 V2 1_545 2_655 101.62(4)
V1 O2 V2 3_666 2_655 55.20(3)
V2 O2 V2 3_766 2_655 158.57(5)
V1 O2 V2 . 4_566 56.73(5)
V2 O2 V2 . 4_566 119.22(6)
Ba1 O2 V2 1_655 4_566 148.23(6)
Ba1 O2 V2 3_666 4_566 56.98(3)
V2 O2 V2 1_545 4_566 87.38(4)
V1 O2 V2 3_666 4_566 58.82(3)
V1 O2 V2 2_655 4_566 124.08(4)
V2 O2 V2 3_766 4_566 89.16(4)
V2 O2 V2 2_655 4_566 110.18(4)
V1 O3 V2 . 4_566 123.15(9)
V1 O3 V1 . 3_666 96.61(7)
V2 O3 V1 4_566 3_666 139.76(8)
V1 O3 V2 . 3_666 97.73(7)
V2 O3 V2 4_566 3_666 81.54(6)
V1 O3 V2 3_666 3_666 87.71(6)
V1 O3 Ba1 . 3_666 96.69(6)
V2 O3 Ba1 4_566 3_666 82.15(5)
V1 O3 Ba1 3_666 3_666 100.60(6)
V2 O3 Ba1 3_666 3_666 162.40(7)
V1 O3 V1 . 4_566 174.04(8)
V2 O3 V1 4_566 4_566 62.71(4)
V1 O3 V1 3_666 4_566 77.70(5)
V2 O3 V1 3_666 4_566 83.94(5)
Ba1 O3 V1 3_666 4_566 82.74(4)
V1 O3 V1 . 3_656 59.15(5)
V2 O3 V1 4_566 3_656 78.09(5)
V1 O3 V1 3_666 3_656 124.18(7)
V2 O3 V1 3_666 3_656 52.74(4)
Ba1 O3 V1 3_666 3_656 129.35(5)
V1 O3 V1 4_566 3_656 125.57(5)
V1 O3 V2 . . 55.53(4)
V2 O3 V2 4_566 . 145.20(7)
V1 O3 V2 3_666 . 61.60(4)
V2 O3 V2 3_666 . 132.54(6)
Ba1 O3 V2 3_666 . 64.63(3)
V1 O3 V2 4_566 . 119.32(5)
V1 O3 V2 3_656 . 114.49(4)
V1 O4 V2 1_565 . 91.85(7)
V1 O4 V1 1_565 3_666 97.35(7)
V2 O4 V1 . 3_666 105.18(8)
V1 O4 Ba1 1_565 3_666 143.03(8)
V2 O4 Ba1 . 3_666 98.94(6)
V1 O4 Ba1 3_666 3_666 113.42(7)
V1 O4 V2 1_565 4_576 81.50(6)
V2 O4 V2 . 4_576 169.72(8)
V1 O4 V2 3_666 4_576 83.56(5)
Ba1 O4 V2 3_666 4_576 82.11(4)
V1 O4 V1 1_565 . 135.89(8)
V2 O4 V1 . . 61.58(5)
V1 O4 V1 3_666 . 61.56(5)
Ba1 O4 V1 3_666 . 79.14(4)
V2 O4 V1 4_576 . 128.43(5)
V1 O4 V2 1_565 3_676 61.80(4)
V2 O4 V2 . 3_676 134.89(7)
V1 O4 V2 3_666 3_676 49.74(4)
Ba1 O4 V2 3_666 3_676 124.47(5)
V2 O4 V2 4_576 3_676 47.74(3)
V1 O4 V2 . 3_676 111.29(4)
V1 O4 V2 1_565 2_655 71.87(5)
V2 O4 V2 . 2_655 46.53(4)
V1 O4 V2 3_666 2_655 67.03(5)
Ba1 O4 V2 3_666 2_655 138.15(6)
V2 O4 V2 4_576 2_655 136.51(5)
V1 O4 V2 . 2_655 64.31(3)
V2 O4 V2 3_676 2_655 89.01(4)
V1 O5 V1 . 2_655 123.86(13)
V1 O5 V2 . 2_645 133.54(4)
V1 O5 V2 2_655 2_645 88.80(3)
V1 O5 V2 . 1_545 88.80(3)
V1 O5 V2 2_655 1_545 133.54(4)
V2 O5 V2 2_645 1_545 89.58(11)
V1 O5 V1 . 4 155.376(19)
V1 O5 V1 2_655 4 60.83(3)
V2 O5 V1 2_645 4 66.70(4)
V2 O5 V1 1_545 4 76.10(5)
V1 O5 V1 . 3_656 60.83(3)
V1 O5 V1 2_655 3_656 155.376(19)
V2 O5 V1 2_645 3_656 76.10(5)
V2 O5 V1 1_545 3_656 66.70(4)
V1 O5 V1 4 3_656 126.77(8)
V1 O5 V2 . . 51.43(6)
V1 O5 V2 2_655 . 75.47(7)
V2 O5 V2 2_645 . 156.91(7)
V2 O5 V2 1_545 . 113.51(4)
V1 O5 V2 4 . 117.19(4)
V1 O5 V2 3_656 . 112.06(3)
V1 O5 V2 . 2_655 75.47(7)
V1 O5 V2 2_655 2_655 51.43(6)
V2 O5 V2 2_645 2_655 113.51(4)
V2 O5 V2 1_545 2_655 156.91(7)
V1 O5 V2 4 2_655 112.06(3)
V1 O5 V2 3_656 2_655 117.19(4)

loop_
_geom_bond_atom_site_label_1
_geom_bond_atom_site_label_2
_geom_bond_site_symmetry_2
_geom_bond_distance
Ba1 O1 2_645 2.7428(19)
Ba1 O1 1_445 2.7428(19)
Ba1 O4 4_465 2.8172(17)
Ba1 O4 3_666 2.8172(17)
Ba1 O1 2_655 2.9641(19)
Ba1 O1 1_455 2.9641(19)
Ba1 O2 1_455 2.9760(16)
Ba1 O2 2_655 2.9760(16)
Ba1 O2 3_666 2.9768(18)
Ba1 O2 4_465 2.9768(18)
Ba1 O3 3_666 3.2125(17)
Ba1 O3 4_465 3.2125(17)
V1 O2 . 1.7194(17)
V1 O4 1_545 1.9147(18)
V1 O3 . 1.9790(16)
V1 O5 . 1.9833(13)
V1 O3 3_666 2.0397(17)
V1 O4 3_666 2.0754(17)
V1 V2 1_545 2.7781(6)
V1 V2 . 2.9849(7)
V1 V1 3_656 2.9984(9)
V1 V1 3_666 3.0010(9)
V1 V2 3_666 3.2000(7)
V1 O3 4_565 3.3117(17)
V1 O4 . 3.3707(18)
V1 O5 3_656 3.4145(13)
V1 O1 1_545 3.4576(18)
V1 O3 3_656 3.4855(18)
V1 V1 2_655 3.5001(10)
V1 V2 4_566 3.5139(8)
V1 O2 3_666 3.5268(17)
V1 V2 2_645 3.6488(7)
V1 O1 4_566 3.669(2)
V1 O2 2_655 3.7819(19)
V1 V2 2_655 3.8086(7)
V1 O1 3_766 3.838(2)
V1 Ba1 3_666 3.9647(7)
V1 O1 2_645 4.093(2)
V1 Ba1 1_655 4.3125(7)
V1 Ba1 3_656 4.4968(7)
V1 V1 1_545 4.9291(7)
V1 V1 1_565 4.9291(7)
V1 V2 3_766 5.2195(11)
V1 V1 4 5.2825(8)
V1 V1 4_556 5.2825(8)
V1 V1 4_566 5.2840(8)
V1 V1 4_565 5.2840(8)
V1 V2 3_676 5.7758(8)
V1 V2 4_576 5.9555(9)
V1 V2 3_656 5.9759(8)
V1 V2 4_565 5.9841(10)
V1 V1 2_645 6.0454(8)
V1 V1 2_665 6.0454(8)
V1 V1 2_656 6.1054(12)
V1 V2 4_556 6.1497(9)
V2 O1 . 1.6237(18)
V2 O4 . 1.9522(16)
V2 O2 . 1.9789(18)
V2 O5 1_565 1.9875(19)
V2 O3 4_565 2.0165(17)
V2 O3 3_666 2.2625(17)
V2 V1 1_565 2.7781(6)
V2 V2 2_655 2.8004(10)
V2 V1 3_666 3.2000(7)
V2 O4 4_575 3.2430(17)
V2 O2 1_565 3.2885(18)
V2 V1 4_565 3.5139(8)
V2 Ba1 1_655 3.5522(6)
V2 O3 . 3.6196(16)
V2 O4 3_676 3.6236(17)
V2 V1 2_665 3.6488(7)
V2 Ba1 3_666 3.6685(8)
V2 O4 2_655 3.7587(19)
V2 O5 . 3.787(2)
V2 V1 2_655 3.8086(7)
V2 O1 3_776 3.825(2)
V2 O2 3_766 3.9546(19)
V2 Ba1 1_665 3.9931(6)
V2 O2 2_655 4.0027(19)
V2 O2 4_565 4.1496(17)
V2 O1 2_655 4.153(2)
V2 V2 1_545 4.9291(7)
V2 V2 1_565 4.9291(7)
V2 V2 3_776 5.0542(11)
V2 V2 4_576 5.1756(8)
V2 V2 4_575 5.1756(8)
V2 V2 3_676 5.1890(10)
V2 V1 3_766 5.2195(11)
V2 V2 3_766 5.2832(11)
V2 V2 4_565 5.3995(8)
V2 V2 4_566 5.3995(8)
V2 V2 3_666 5.4124(10)
V2 Ba1 3_676 5.6621(8)
V2 V2 2_645 5.6691(8)
V2 V2 2_665 5.6691(8)
V2 V2 2_755 5.6898(11)
V2 V1 3_676 5.7758(8)
V2 V1 4_575 5.9555(9)
V2 V1 3_656 5.9759(9)
V2 V1 4_566 5.9841(10)
V2 V1 4 6.1497(9)
O1 Ba1 1_665 2.7428(19)
O1 Ba1 1_655 2.9641(19)
O1 V1 1_565 3.4576(18)
O1 V1 4_565 3.669(2)
O1 V2 3_776 3.825(2)
O1 V1 3_766 3.838(2)
O1 V1 2_665 4.093(2)
O1 V2 2_655 4.153(2)
O2 Ba1 1_655 2.9760(16)
O2 Ba1 3_666 2.9768(18)
O2 V2 1_545 3.2885(18)
O2 V1 3_666 3.5268(17)
O2 V1 2_655 3.7819(19)
O2 V2 3_766 3.9546(19)
O2 V2 2_655 4.0027(19)
O2 V2 4_566 4.1496(17)
O3 V2 4_566 2.0165(17)
O3 V1 3_666 2.0397(17)
O3 V2 3_666 2.2625(17)
O3 Ba1 3_666 3.2125(17)
O3 V1 4_566 3.3117(17)
O3 V1 3_656 3.4855(18)
O4 V1 1_565 1.9147(18)
O4 V1 3_666 2.0754(17)
O4 Ba1 3_666 2.8172(17)
O4 V2 4_576 3.2430(17)
O4 V2 3_676 3.6236(17)
O4 V2 2_655 3.7587(19)
O5 V1 2_655 1.9833(13)
O5 V2 2_645 1.9875(19)
O5 V2 1_545 1.9875(19)
O5 V1 4 3.4145(13)
O5 V1 3_656 3.4145(13)
O5 V2 2_655 3.787(2)
